data_7232530
loop_
_publ_author_name
'Gholivand, Khodayar'
'Tizhoush, Samaneh K.'
'Kozakiewicz, Anna'
'Eskandari, Kiamars'
'Farshadfar, Kaveh'

_publ_section_title
;
 Copper(i) complexes of functionalized sulfur-containing ligands:
 structural and theoretical insights into chalcogen bonding
;
_journal_issue 16
_journal_name_full CrystEngComm
_journal_page_first 2675
_journal_paper_doi 10.1039/C8CE02006J
_journal_volume 21
_journal_year 2019
_chemical_formula_moiety 'C29 H23 Cu N5 O2 P S'
_chemical_formula_sum 'C29 H23 Cu N5 O2 P S'
_chemical_formula_weight 600.09
_space_group_crystal_system triclinic
_space_group_IT_number 2
_space_group_name_Hall '-P 1'
_space_group_name_H-M_alt 'P -1'
_symmetry_space_group_name_Hall '-P 1'
_symmetry_space_group_name_H-M 'P -1'
_atom_sites_solution_hydrogens difmap
_atom_sites_solution_primary direct
_atom_sites_solution_secondary difmap
_audit_creation_method SHELXL-2014
_audit_update_record
;
2018-05-26 deposited with the CCDC.    2019-03-19 downloaded from the CCDC.
;
_cell_angle_alpha 89.515(5)
_cell_angle_beta 89.492(5)
_cell_angle_gamma 66.462(7)
_cell_formula_units_Z 2
_cell_length_a 9.8073(7)
_cell_length_b 10.2949(7)
_cell_length_c 15.0299(8)
_cell_measurement_reflns_used 9590
_cell_measurement_temperature 293(2)
_cell_measurement_theta_max 28.475
_cell_measurement_theta_min 2.158
_cell_volume 1391.16(17)
_computing_cell_refinement 'Oxford Diffraction CrysAlis'
_computing_data_collection 'Oxford Diffraction CrysAlis'
_computing_data_reduction 'Oxford Diffraction CrysAlis'
_computing_publication_material 'CIFTAB (Sheldrick, 2014)'
_computing_structure_refinement 'SHELXL-2014 (Sheldrick, 2014)'
_computing_structure_solution 'SHELX-97 (Sheldrick, 1997)'
_diffrn_ambient_temperature 293(2)
_diffrn_detector_area_resol_mean 8.2564
_diffrn_measured_fraction_theta_full 0.995
_diffrn_measured_fraction_theta_max 0.877
_diffrn_measurement_device_type 'Oxford Sapphire CCD'
_diffrn_measurement_method \q/2\q
_diffrn_radiation_type MoK\a
_diffrn_radiation_wavelength 0.71073
_diffrn_reflns_av_R_equivalents 0.0473
_diffrn_reflns_av_unetI/netI 0.0933
_diffrn_reflns_Laue_measured_fraction_full 0.995
_diffrn_reflns_Laue_measured_fraction_max 0.877
_diffrn_reflns_limit_h_max 10
_diffrn_reflns_limit_h_min -12
_diffrn_reflns_limit_k_max 9
_diffrn_reflns_limit_k_min -13
_diffrn_reflns_limit_l_max 20
_diffrn_reflns_limit_l_min -18
_diffrn_reflns_number 9539
_diffrn_reflns_point_group_measured_fraction_full 0.995
_diffrn_reflns_point_group_measured_fraction_max 0.877
_diffrn_reflns_theta_full 25.000
_diffrn_reflns_theta_max 28.475
_diffrn_reflns_theta_min 2.158
_diffrn_source 'fine-focus sealed tube'
_exptl_absorpt_coefficient_mu 0.954
_exptl_absorpt_correction_T_max 0.885
_exptl_absorpt_correction_T_min 0.779
_exptl_absorpt_correction_type analytical
_exptl_absorpt_process_details 'Oxford Diffraction CrysAlis'
_exptl_crystal_colour orange
_exptl_crystal_density_diffrn 1.433
_exptl_crystal_description needle
_exptl_crystal_F_000 616
_exptl_crystal_size_max 0.187
_exptl_crystal_size_mid 0.111
_exptl_crystal_size_min 0.110
_refine_diff_density_max 0.625
_refine_diff_density_min -0.429
_refine_diff_density_rms 0.106
_refine_ls_extinction_method none
_refine_ls_goodness_of_fit_ref 1.047
_refine_ls_hydrogen_treatment constr
_refine_ls_matrix_type full
_refine_ls_number_parameters 352
_refine_ls_number_reflns 6160
_refine_ls_number_restraints 0
_refine_ls_restrained_S_all 1.047
_refine_ls_R_factor_all 0.1211
_refine_ls_R_factor_gt 0.0628
_refine_ls_shift/su_max 0.000
_refine_ls_shift/su_mean 0.000
_refine_ls_structure_factor_coef Fsqd
_refine_ls_weighting_details 'w=1/[\s^2^(Fo^2^)+(0.0836P)^2^] where P=(Fo^2^+2Fc^2^)/3'
_refine_ls_weighting_scheme calc
_refine_ls_wR_factor_gt 0.1495
_refine_ls_wR_factor_ref 0.1886
_reflns_Friedel_coverage 0.000
_reflns_number_gt 3680
_reflns_number_total 6160
_reflns_threshold_expression 'I > 2\s(I)'
_cod_data_source_file c8ce02006j2.cif
_cod_data_source_block 80
_cod_depositor_comments 'Adding full bibliography for 7232530--7232533.cif.'
_cod_database_code 7232530
_shelx_space_group_comment
;
The symmetry employed for this shelxl refinement is uniquely defined
by the following loop, which should always be used as a source of
symmetry information in preference to the above space-group names.
They are only intended as comments.
;
_shelx_estimated_absorpt_t_min 0.842
_shelx_estimated_absorpt_t_max 0.903
_shelxl_version_number 2014-3

loop_
_space_group_symop_operation_xyz
'x, y, z'
'-x, -y, -z'

loop_
_atom_site_label
_atom_site_type_symbol
_atom_site_fract_x
_atom_site_fract_y
_atom_site_fract_z
_atom_site_U_iso_or_equiv
_atom_site_adp_type
_atom_site_occupancy
_atom_site_site_symmetry_order
_atom_site_calc_flag
_atom_site_refinement_flags_posn
_atom_site_refinement_flags_adp
Cu1 Cu 0.74376(6) 0.91710(6) 0.32567(3) 0.0483(2) Uani 1 1 d . .
N1 N 0.8794(4) 0.8793(4) 0.4407(2) 0.0466(9) Uani 1 1 d . .
C2 C 1.0171(6) 0.7819(5) 0.4537(4) 0.0638(14) Uani 1 1 d . .
H2A H 1.0680 0.7269 0.4057 0.077 Uiso 1 1 calc R U
C3 C 1.0875(6) 0.7591(6) 0.5354(4) 0.0717(16) Uani 1 1 d . .
H3A H 1.1828 0.6892 0.5421 0.086 Uiso 1 1 calc R U
C4 C 1.0157(7) 0.8398(7) 0.6051(4) 0.0768(17) Uani 1 1 d . .
H4A H 1.0611 0.8256 0.6605 0.092 Uiso 1 1 calc R U
C5 C 0.8759(6) 0.9426(6) 0.5941(3) 0.0664(15) Uani 1 1 d . .
H5A H 0.8256 1.0001 0.6413 0.080 Uiso 1 1 calc R U
C6 C 0.8111(5) 0.9591(5) 0.5114(3) 0.0493(11) Uani 1 1 d . .
C7 C 0.6645(5) 1.0663(5) 0.4934(3) 0.0559(13) Uani 1 1 d . .
H7A H 0.6122 1.1288 0.5381 0.067 Uiso 1 1 calc R U
N8 N 0.6064(4) 1.0757(4) 0.4165(2) 0.0458(9) Uani 1 1 d . .
N9 N 0.4684(4) 1.1817(4) 0.4041(3) 0.0584(11) Uani 1 1 d . .
H9A H 0.4289 1.2436 0.4450 0.070 Uiso 1 1 calc R U
C10 C 0.3947(5) 1.1886(5) 0.3276(3) 0.0523(12) Uani 1 1 d . .
O11 O 0.4451(4) 1.1050(4) 0.2674(2) 0.0739(11) Uani 1 1 d . .
C12 C 0.2478(5) 1.3043(6) 0.3246(4) 0.0586(13) Uani 1 1 d . .
O13 O 0.1656(5) 1.3149(5) 0.2521(3) 0.1019(15) Uani 1 1 d . .
C14 C 0.0329(7) 1.4245(8) 0.2670(5) 0.102(2) Uani 1 1 d . .
H14A H -0.0448 1.4573 0.2265 0.122 Uiso 1 1 calc R U
C15 C 0.0295(7) 1.4774(7) 0.3458(6) 0.102(3) Uani 1 1 d . .
H15A H -0.0495 1.5521 0.3715 0.122 Uiso 1 1 calc R U
C16 C 0.1681(6) 1.3999(6) 0.3845(4) 0.0788(18) Uani 1 1 d . .
H16A H 0.1985 1.4126 0.4410 0.095 Uiso 1 1 calc R U
P1 P 0.82559(12) 0.95894(12) 0.19770(7) 0.0413(3) Uani 1 1 d . .
C17 C 0.7555(4) 1.1407(5) 0.1558(3) 0.0425(10) Uani 1 1 d . .
C18 C 0.6962(5) 1.2477(5) 0.2172(3) 0.0558(12) Uani 1 1 d . .
H18A H 0.6897 1.2262 0.2768 0.067 Uiso 1 1 calc R U
C19 C 0.6458(7) 1.3886(7) 0.1890(4) 0.0799(17) Uani 1 1 d . .
H19A H 0.6060 1.4614 0.2301 0.096 Uiso 1 1 calc R U
C20 C 0.6550(7) 1.4194(7) 0.1020(5) 0.0849(19) Uani 1 1 d . .
H20A H 0.6226 1.5134 0.0835 0.102 Uiso 1 1 calc R U
C21 C 0.7117(7) 1.3127(7) 0.0412(4) 0.0787(18) Uani 1 1 d . .
H21A H 0.7160 1.3341 -0.0188 0.094 Uiso 1 1 calc R U
C22 C 0.7620(6) 1.1750(6) 0.0686(3) 0.0605(14) Uani 1 1 d . .
H22A H 0.8016 1.1031 0.0270 0.073 Uiso 1 1 calc R U
C23 C 0.7894(5) 0.8636(5) 0.1051(3) 0.0448(10) Uani 1 1 d . .
N24 N 0.9009(7) 0.7788(7) 0.0503(4) 0.117(2) Uani 1 1 d . .
C25 C 0.8611(10) 0.7083(9) -0.0180(5) 0.122(3) Uani 1 1 d . .
H25A H 0.9344 0.6480 -0.0557 0.146 Uiso 1 1 calc R U
C26 C 0.7155(9) 0.7270(7) -0.0300(4) 0.090(2) Uani 1 1 d . .
H26A H 0.6911 0.6816 -0.0767 0.108 Uiso 1 1 calc R U
C27 C 0.6086(8) 0.8102(7) 0.0250(4) 0.087(2) Uani 1 1 d . .
H27A H 0.5103 0.8222 0.0171 0.104 Uiso 1 1 calc R U
C28 C 0.6463(6) 0.8776(6) 0.0932(4) 0.0727(16) Uani 1 1 d . .
H28A H 0.5726 0.9340 0.1321 0.087 Uiso 1 1 calc R U
C29 C 1.0274(5) 0.9026(5) 0.1937(3) 0.0471(11) Uani 1 1 d . .
C30 C 1.1072(5) 0.7728(6) 0.2248(3) 0.0611(14) Uani 1 1 d . .
H30A H 1.0593 0.7153 0.2433 0.073 Uiso 1 1 calc R U
C31 C 1.2568(6) 0.7240(7) 0.2296(4) 0.0839(19) Uani 1 1 d . .
H31A H 1.3105 0.6327 0.2507 0.101 Uiso 1 1 calc R U
C32 C 1.3307(6) 0.8052(8) 0.2042(4) 0.0792(19) Uani 1 1 d . .
H32A H 1.4338 0.7702 0.2079 0.095 Uiso 1 1 calc R U
C33 C 1.2520(6) 0.9376(7) 0.1735(4) 0.0706(16) Uani 1 1 d . .
H33A H 1.3007 0.9951 0.1566 0.085 Uiso 1 1 calc R U
C34 C 1.0989(5) 0.9875(6) 0.1672(3) 0.0518(12) Uani 1 1 d . .
H34A H 1.0445 1.0781 0.1451 0.062 Uiso 1 1 calc R U
N35 N 0.6709(5) 0.7632(5) 0.3388(3) 0.0700(13) Uani 1 1 d . .
C36 C 0.6308(5) 0.6862(5) 0.3733(3) 0.0501(12) Uani 1 1 d . .
S37 S 0.56562(18) 0.57763(16) 0.42044(10) 0.0726(4) Uani 1 1 d . .

loop_
_atom_site_aniso_label
_atom_site_aniso_U_11
_atom_site_aniso_U_22
_atom_site_aniso_U_33
_atom_site_aniso_U_23
_atom_site_aniso_U_13
_atom_site_aniso_U_12
Cu1 0.0454(4) 0.0562(4) 0.0421(3) 0.0008(2) 0.0081(3) -0.0192(3)
N1 0.042(2) 0.049(2) 0.047(2) 0.0066(17) -0.0043(17) -0.0164(18)
C2 0.059(3) 0.054(3) 0.068(3) 0.004(2) -0.005(3) -0.012(3)
C3 0.062(4) 0.064(4) 0.083(4) 0.017(3) -0.026(3) -0.018(3)
C4 0.091(5) 0.073(4) 0.067(4) 0.018(3) -0.037(3) -0.033(3)
C5 0.076(4) 0.081(4) 0.048(3) -0.001(3) -0.011(3) -0.037(3)
C6 0.053(3) 0.052(3) 0.046(3) 0.004(2) -0.006(2) -0.025(2)
C7 0.055(3) 0.061(3) 0.045(3) -0.013(2) 0.005(2) -0.015(2)
N8 0.039(2) 0.050(2) 0.044(2) 0.0014(16) 0.0043(17) -0.0128(17)
N9 0.039(2) 0.065(3) 0.055(2) -0.0071(19) 0.0029(19) -0.0032(19)
C10 0.039(3) 0.060(3) 0.055(3) -0.003(2) 0.006(2) -0.015(2)
O11 0.046(2) 0.093(3) 0.070(2) -0.018(2) -0.0002(19) -0.0146(19)
C12 0.040(3) 0.065(4) 0.069(3) 0.008(3) -0.006(3) -0.019(2)
O13 0.069(3) 0.132(4) 0.080(3) 0.008(3) -0.011(2) -0.014(3)
C14 0.061(4) 0.109(6) 0.114(6) 0.028(5) -0.028(4) -0.013(4)
C15 0.052(4) 0.062(4) 0.174(8) -0.015(5) -0.004(5) -0.003(3)
C16 0.044(3) 0.075(4) 0.099(5) -0.024(3) -0.010(3) -0.003(3)
P1 0.0330(6) 0.0497(7) 0.0393(6) 0.0009(5) 0.0037(5) -0.0145(5)
C17 0.031(2) 0.051(3) 0.047(2) -0.001(2) 0.0001(19) -0.0177(19)
C18 0.055(3) 0.061(4) 0.050(3) 0.001(2) 0.003(2) -0.020(2)
C19 0.072(4) 0.071(4) 0.090(5) -0.017(3) 0.005(3) -0.020(3)
C20 0.083(5) 0.064(4) 0.096(5) 0.021(4) -0.004(4) -0.017(3)
C21 0.101(5) 0.081(5) 0.055(3) 0.018(3) -0.009(3) -0.037(4)
C22 0.068(3) 0.068(4) 0.044(3) 0.007(2) 0.001(2) -0.026(3)
C23 0.046(3) 0.049(3) 0.042(2) -0.0034(19) 0.010(2) -0.022(2)
N24 0.108(5) 0.149(6) 0.096(4) -0.061(4) 0.021(4) -0.053(4)
C25 0.126(7) 0.155(8) 0.097(6) -0.072(5) 0.035(5) -0.069(6)
C26 0.123(6) 0.104(5) 0.071(4) -0.016(4) -0.002(4) -0.075(5)
C27 0.084(5) 0.121(6) 0.079(4) -0.023(4) 0.005(4) -0.065(4)
C28 0.055(3) 0.096(5) 0.073(4) -0.029(3) 0.009(3) -0.036(3)
C29 0.034(2) 0.063(3) 0.039(2) 0.006(2) 0.0020(19) -0.013(2)
C30 0.034(3) 0.067(4) 0.076(3) 0.022(3) 0.005(2) -0.014(2)
C31 0.052(4) 0.093(5) 0.087(4) 0.025(3) -0.001(3) -0.009(3)
C32 0.031(3) 0.129(6) 0.063(4) 0.000(3) 0.002(3) -0.017(3)
C33 0.045(3) 0.107(5) 0.068(4) -0.012(3) 0.010(3) -0.038(3)
C34 0.038(3) 0.071(3) 0.047(3) -0.005(2) 0.001(2) -0.022(2)
N35 0.053(3) 0.062(3) 0.096(3) 0.020(3) 0.004(2) -0.024(2)
C36 0.040(3) 0.052(3) 0.049(3) -0.004(2) 0.001(2) -0.009(2)
S37 0.0786(10) 0.0610(10) 0.0798(10) 0.0066(7) 0.0116(8) -0.0299(8)

loop_
_atom_type_symbol
_atom_type_description
_atom_type_scat_dispersion_real
_atom_type_scat_dispersion_imag
_atom_type_scat_source
C C 0.0033 0.0016 'International Tables Vol C Tables 4.2.6.8 and 6.1.1.4'
H H 0.0000 0.0000 'International Tables Vol C Tables 4.2.6.8 and 6.1.1.4'
N N 0.0061 0.0033 'International Tables Vol C Tables 4.2.6.8 and 6.1.1.4'
O O 0.0106 0.0060 'International Tables Vol C Tables 4.2.6.8 and 6.1.1.4'
P P 0.1023 0.0942 'International Tables Vol C Tables 4.2.6.8 and 6.1.1.4'
S S 0.1246 0.1234 'International Tables Vol C Tables 4.2.6.8 and 6.1.1.4'
Cu Cu 0.3201 1.2651 'International Tables Vol C Tables 4.2.6.8 and 6.1.1.4'

loop_
_geom_angle_atom_site_label_1
_geom_angle_atom_site_label_2
_geom_angle_atom_site_label_3
_geom_angle
N35 Cu1 N1 100.28(17)
N35 Cu1 N8 103.49(17)
N1 Cu1 N8 77.03(14)
N35 Cu1 P1 120.85(15)
N1 Cu1 P1 119.96(10)
N8 Cu1 P1 125.27(11)
C2 N1 C6 116.6(4)
C2 N1 Cu1 129.0(3)
C6 N1 Cu1 114.2(3)
N1 C2 C3 123.0(5)
N1 C2 H2A 118.5
C3 C2 H2A 118.5
C4 C3 C2 119.0(5)
C4 C3 H3A 120.5
C2 C3 H3A 120.5
C3 C4 C5 119.7(5)
C3 C4 H4A 120.1
C5 C4 H4A 120.1
C4 C5 C6 118.5(5)
C4 C5 H5A 120.7
C6 C5 H5A 120.7
N1 C6 C5 123.1(5)
N1 C6 C7 114.7(4)
C5 C6 C7 122.2(5)
N8 C7 C6 120.4(4)
N8 C7 H7A 119.8
C6 C7 H7A 119.8
C7 N8 N9 117.0(4)
C7 N8 Cu1 113.3(3)
N9 N8 Cu1 129.8(3)
C10 N9 N8 119.8(4)
C10 N9 H9A 120.1
N8 N9 H9A 120.1
O11 C10 N9 123.1(5)
O11 C10 C12 123.1(5)
N9 C10 C12 113.8(4)
C16 C12 O13 109.6(5)
C16 C12 C10 132.7(5)
O13 C12 C10 117.4(5)
C12 O13 C14 106.3(5)
C15 C14 O13 110.7(6)
C15 C14 H14A 124.7
O13 C14 H14A 124.7
C14 C15 C16 106.7(6)
C14 C15 H15A 126.7
C16 C15 H15A 126.7
C12 C16 C15 106.7(6)
C12 C16 H16A 126.6
C15 C16 H16A 126.6
C17 P1 C23 102.4(2)
C17 P1 C29 103.5(2)
C23 P1 C29 103.2(2)
C17 P1 Cu1 118.86(14)
C23 P1 Cu1 113.68(14)
C29 P1 Cu1 113.39(14)
C22 C17 C18 119.1(5)
C22 C17 P1 123.7(4)
C18 C17 P1 117.2(3)
C17 C18 C19 119.5(5)
C17 C18 H18A 120.3
C19 C18 H18A 120.3
C20 C19 C18 120.0(6)
C20 C19 H19A 120.0
C18 C19 H19A 120.0
C19 C20 C21 120.2(6)
C19 C20 H20A 119.9
C21 C20 H20A 119.9
C22 C21 C20 119.9(5)
C22 C21 H21A 120.1
C20 C21 H21A 120.1
C17 C22 C21 121.3(5)
C17 C22 H22A 119.3
C21 C22 H22A 119.3
C28 C23 N24 120.6(5)
C28 C23 P1 117.5(4)
N24 C23 P1 121.8(4)
C23 N24 C25 117.1(6)
C26 C25 N24 121.1(7)
C26 C25 H25A 119.4
N24 C25 H25A 119.4
C27 C26 C25 120.5(6)
C27 C26 H26A 119.8
C25 C26 H26A 119.8
C26 C27 C28 119.0(6)
C26 C27 H27A 120.5
C28 C27 H27A 120.5
C23 C28 C27 121.6(5)
C23 C28 H28A 119.2
C27 C28 H28A 119.2
C30 C29 C34 119.4(4)
C30 C29 P1 115.9(4)
C34 C29 P1 124.6(4)
C29 C30 C31 120.6(5)
C29 C30 H30A 119.7
C31 C30 H30A 119.7
C30 C31 C32 121.5(6)
C30 C31 H31A 119.2
C32 C31 H31A 119.2
C33 C32 C31 118.9(5)
C33 C32 H32A 120.5
C31 C32 H32A 120.5
C32 C33 C34 119.9(6)
C32 C33 H33A 120.0
C34 C33 H33A 120.0
C29 C34 C33 119.7(5)
C29 C34 H34A 120.2
C33 C34 H34A 120.2
C36 N35 Cu1 158.5(5)
N35 C36 S37 177.3(5)

loop_
_geom_bond_atom_site_label_1
_geom_bond_atom_site_label_2
_geom_bond_distance
Cu1 N35 1.990(5)
Cu1 N1 2.128(3)
Cu1 N8 2.143(3)
Cu1 P1 2.1825(12)
N1 C2 1.337(6)
N1 C6 1.347(6)
C2 C3 1.386(7)
C2 H2A 0.9300
C3 C4 1.348(8)
C3 H3A 0.9300
C4 C5 1.367(8)
C4 H4A 0.9300
C5 C6 1.379(6)
C5 H5A 0.9300
C6 C7 1.446(6)
C7 N8 1.280(6)
C7 H7A 0.9300
N8 N9 1.370(5)
N9 C10 1.351(6)
N9 H9A 0.8600
C10 O11 1.212(5)
C10 C12 1.458(7)
C12 C16 1.333(7)
C12 O13 1.339(6)
O13 C14 1.358(8)
C14 C15 1.303(10)
C14 H14A 0.9300
C15 C16 1.400(8)
C15 H15A 0.9300
C16 H16A 0.9300
P1 C17 1.825(5)
P1 C23 1.827(4)
P1 C29 1.828(4)
C17 C22 1.361(6)
C17 C18 1.378(6)
C18 C19 1.396(8)
C18 H18A 0.9300
C19 C20 1.355(8)
C19 H19A 0.9300
C20 C21 1.368(8)
C20 H20A 0.9300
C21 C22 1.363(7)
C21 H21A 0.9300
C22 H22A 0.9300
C23 C28 1.366(7)
C23 N24 1.367(6)
N24 C25 1.407(8)
C25 C26 1.376(9)
C25 H25A 0.9300
C26 C27 1.340(9)
C26 H26A 0.9300
C27 C28 1.376(7)
C27 H27A 0.9300
C28 H28A 0.9300
C29 C30 1.333(6)
C29 C34 1.376(6)
C30 C31 1.351(7)
C30 H30A 0.9300
C31 C32 1.357(8)
C31 H31A 0.9300
C32 C33 1.350(8)
C32 H32A 0.9300
C33 C34 1.383(6)
C33 H33A 0.9300
C34 H34A 0.9300
N35 C36 1.135(6)
C36 S37 1.646(5)

loop_
_geom_torsion_atom_site_label_1
_geom_torsion_atom_site_label_2
_geom_torsion_atom_site_label_3
_geom_torsion_atom_site_label_4
_geom_torsion
C6 N1 C2 C3 1.7(8)
Cu1 N1 C2 C3 -173.1(4)
N1 C2 C3 C4 -1.1(9)
C2 C3 C4 C5 -0.3(10)
C3 C4 C5 C6 1.0(9)
C2 N1 C6 C5 -0.9(7)
Cu1 N1 C6 C5 174.7(4)
C2 N1 C6 C7 177.9(4)
Cu1 N1 C6 C7 -6.5(5)
C4 C5 C6 N1 -0.4(8)
C4 C5 C6 C7 -179.2(5)
N1 C6 C7 N8 3.2(7)
C5 C6 C7 N8 -178.0(5)
C6 C7 N8 N9 -178.8(4)
C6 C7 N8 Cu1 1.8(6)
C7 N8 N9 C10 -173.4(4)
Cu1 N8 N9 C10 5.9(6)
N8 N9 C10 O11 -0.6(8)
N8 N9 C10 C12 178.4(4)
O11 C10 C12 C16 174.4(6)
N9 C10 C12 C16 -4.6(9)
O11 C10 C12 O13 1.4(8)
N9 C10 C12 O13 -177.6(5)
C16 C12 O13 C14 2.4(7)
C10 C12 O13 C14 176.9(5)
C12 O13 C14 C15 -2.0(9)
O13 C14 C15 C16 0.9(10)
O13 C12 C16 C15 -1.9(7)
C10 C12 C16 C15 -175.3(6)
C14 C15 C16 C12 0.6(9)
C23 P1 C17 C22 -33.4(5)
C29 P1 C17 C22 73.6(4)
Cu1 P1 C17 C22 -159.7(4)
C23 P1 C17 C18 148.1(4)
C29 P1 C17 C18 -104.9(4)
Cu1 P1 C17 C18 21.8(4)
C22 C17 C18 C19 -0.8(7)
P1 C17 C18 C19 177.7(4)
C17 C18 C19 C20 0.3(9)
C18 C19 C20 C21 0.9(10)
C19 C20 C21 C22 -1.4(10)
C18 C17 C22 C21 0.3(8)
P1 C17 C22 C21 -178.2(4)
C20 C21 C22 C17 0.8(9)
C17 P1 C23 C28 -76.3(4)
C29 P1 C23 C28 176.5(4)
Cu1 P1 C23 C28 53.2(5)
C17 P1 C23 N24 105.0(5)
C29 P1 C23 N24 -2.3(5)
Cu1 P1 C23 N24 -125.5(5)
C28 C23 N24 C25 0.2(10)
P1 C23 N24 C25 178.9(6)
C23 N24 C25 C26 1.5(12)
N24 C25 C26 C27 -1.9(13)
C25 C26 C27 C28 0.5(11)
N24 C23 C28 C27 -1.5(9)
P1 C23 C28 C27 179.7(5)
C26 C27 C28 C23 1.2(10)
C17 P1 C29 C30 177.4(4)
C23 P1 C29 C30 -76.1(4)
Cu1 P1 C29 C30 47.3(4)
C17 P1 C29 C34 2.0(4)
C23 P1 C29 C34 108.5(4)
Cu1 P1 C29 C34 -128.1(4)
C34 C29 C30 C31 -0.6(8)
P1 C29 C30 C31 -176.2(5)
C29 C30 C31 C32 0.8(10)
C30 C31 C32 C33 0.0(10)
C31 C32 C33 C34 -0.9(9)
C30 C29 C34 C33 -0.4(7)
P1 C29 C34 C33 174.8(4)
C32 C33 C34 C29 1.1(8)
